data_4032329
loop_
_publ_author_name
'Pigulski, Bart\/lomiej'
'M\;ecik, Patrycja'
'Cichos, Jakub'
'Szafert, S\/lawomir'

_publ_section_title
;
 Use of Stable Amine-Capped Polyynes in the Regioselective Synthesis of
 Push-Pull Thiophenes.
;
_journal_issue 3
_journal_name_full 'The Journal of organic chemistry'
_journal_page_first 1487
_journal_page_last 1498
_journal_paper_doi 10.1021/acs.joc.6b02685
_journal_volume 82
_journal_year 2017
_chemical_formula_moiety 'C18 H14 N2 O2'
_chemical_formula_sum 'C18 H14 N2 O2'
_chemical_formula_weight 290.31
_space_group_crystal_system triclinic
_space_group_IT_number 2
_space_group_name_Hall '-P 1'
_space_group_name_H-M_alt 'P -1'
_symmetry_space_group_name_Hall '-P 1'
_symmetry_space_group_name_H-M 'P -1'
_atom_sites_solution_hydrogens geom
_audit_creation_method SHELXL-2014/7
_cell_angle_alpha 83.71(3)
_cell_angle_beta 79.77(3)
_cell_angle_gamma 74.56(3)
_cell_formula_units_Z 2
_cell_length_a 5.748(2)
_cell_length_b 9.359(3)
_cell_length_c 14.383(5)
_cell_measurement_reflns_used 1177
_cell_measurement_temperature 80
_cell_measurement_theta_max 28.7002
_cell_measurement_theta_min 2.7563
_cell_volume 732.4(4)
_computing_structure_refinement 'SHELXL-2014/7 (Sheldrick, 2014)'
_diffrn_ambient_temperature 80
_diffrn_detector_area_resol_mean 10.3456
_diffrn_measured_fraction_theta_full 0.971
_diffrn_measured_fraction_theta_max 0.835
_diffrn_measurement_device_type 'Xcalibur, Ruby'
_diffrn_measurement_method '/w scans'
_diffrn_radiation_type MoK\a
_diffrn_radiation_wavelength 0.71073
_diffrn_reflns_av_R_equivalents 0.0252
_diffrn_reflns_av_unetI/netI 0.0761
_diffrn_reflns_Laue_measured_fraction_full 0.971
_diffrn_reflns_Laue_measured_fraction_max 0.835
_diffrn_reflns_limit_h_max 6
_diffrn_reflns_limit_h_min -7
_diffrn_reflns_limit_k_max 11
_diffrn_reflns_limit_k_min -12
_diffrn_reflns_limit_l_max 19
_diffrn_reflns_limit_l_min -18
_diffrn_reflns_number 4870
_diffrn_reflns_point_group_measured_fraction_full 0.971
_diffrn_reflns_point_group_measured_fraction_max 0.835
_diffrn_reflns_theta_full 26.000
_diffrn_reflns_theta_max 28.764
_diffrn_reflns_theta_min 2.762
_diffrn_source 'Enhance (Mo) X-ray Source'
_exptl_absorpt_coefficient_mu 0.087
_exptl_absorpt_correction_type none
_exptl_crystal_colour yellow
_exptl_crystal_density_diffrn 1.316
_exptl_crystal_description plate
_exptl_crystal_F_000 304
_exptl_crystal_size_max 0.500
_exptl_crystal_size_mid 0.200
_exptl_crystal_size_min 0.050
_refine_diff_density_max 0.198
_refine_diff_density_min -0.207
_refine_diff_density_rms 0.045
_refine_ls_extinction_method none
_refine_ls_goodness_of_fit_ref 1.020
_refine_ls_hydrogen_treatment constr
_refine_ls_matrix_type full
_refine_ls_number_parameters 210
_refine_ls_number_reflns 3187
_refine_ls_number_restraints 0
_refine_ls_restrained_S_all 1.020
_refine_ls_R_factor_all 0.1082
_refine_ls_R_factor_gt 0.0557
_refine_ls_shift/su_max 0.000
_refine_ls_shift/su_mean 0.000
_refine_ls_structure_factor_coef Fsqd
_refine_ls_weighting_details 'w=1/[\s^2^(Fo^2^)+(0.0320P)^2^] where P=(Fo^2^+2Fc^2^)/3'
_refine_ls_weighting_scheme calc
_refine_ls_wR_factor_gt 0.0909
_refine_ls_wR_factor_ref 0.1090
_reflns_Friedel_coverage 0.000
_reflns_number_gt 1945
_reflns_number_total 3187
_reflns_threshold_expression 'I > 2\s(I)'
_cod_data_source_file jo6b02685_si_001.cif
_cod_data_source_block 3ec
_cod_database_code 4032329
_shelx_shelxl_version_number 2014/7
_shelx_space_group_comment
;
The symmetry employed for this shelxl refinement is uniquely defined
by the following loop, which should always be used as a source of
symmetry information in preference to the above space-group names.
They are only intended as comments.
;
_shelx_estimated_absorpt_t_min 0.958
_shelx_estimated_absorpt_t_max 0.996

loop_
_space_group_symop_operation_xyz
'x, y, z'
'-x, -y, -z'

loop_
_atom_site_label
_atom_site_type_symbol
_atom_site_fract_x
_atom_site_fract_y
_atom_site_fract_z
_atom_site_U_iso_or_equiv
_atom_site_adp_type
_atom_site_occupancy
_atom_site_site_symmetry_order
_atom_site_calc_flag
_atom_site_refinement_flags_posn
_atom_site_refinement_flags_adp
_atom_site_refinement_flags_occupancy
_atom_site_disorder_assembly
_atom_site_disorder_group
O1 O 1.1091(3) 0.77268(15) 0.49833(10) 0.0292(4) Uani 1 1 d . . . . .
N2 N 1.1338(3) 0.61946(17) 0.68750(12) 0.0230(4) Uani 1 1 d . . . . .
O2 O 0.7344(3) 0.78148(15) 0.58458(11) 0.0322(4) Uani 1 1 d . . . . .
N1 N -0.5428(3) -0.12525(18) 1.28938(13) 0.0299(5) Uani 1 1 d . . . . .
C1 C 0.9773(4) 0.5552(2) 0.74316(15) 0.0224(5) Uani 1 1 d . . . . .
C2 C 0.8352(4) 0.4977(2) 0.79557(15) 0.0266(5) Uani 1 1 d . . . . .
C3 C 0.6656(4) 0.4336(2) 0.85006(15) 0.0241(5) Uani 1 1 d . . . . .
C4 C 0.5150(4) 0.3756(2) 0.89749(15) 0.0240(5) Uani 1 1 d . . . . .
C5 C 0.3494(4) 0.30857(19) 0.95319(14) 0.0204(5) Uani 1 1 d . . . . .
C6 C 0.2104(4) 0.2466(2) 1.00361(14) 0.0196(5) Uani 1 1 d . . . . .
C7 C 0.0517(4) 0.1692(2) 1.06443(14) 0.0179(5) Uani 1 1 d . . . . .
C8 C 0.1398(4) 0.02005(19) 1.09480(14) 0.0191(5) Uani 1 1 d . . . . .
H8 H 0.3059 -0.0296 1.0755 0.023 Uiso 1 1 calc R U . . .
C9 C -0.0136(4) -0.0549(2) 1.15265(14) 0.0190(5) Uani 1 1 d . . . . .
H9 H 0.0472 -0.1558 1.1734 0.023 Uiso 1 1 calc R U . . .
C10 C -0.2579(4) 0.0175(2) 1.18074(14) 0.0179(5) Uani 1 1 d . . . . .
C11 C -0.3472(4) 0.1662(2) 1.15125(14) 0.0215(5) Uani 1 1 d . . . . .
H11 H -0.5132 0.2158 1.1708 0.026 Uiso 1 1 calc R U . . .
C12 C -0.1929(4) 0.2410(2) 1.09352(14) 0.0210(5) Uani 1 1 d . . . . .
H12 H -0.2535 0.3422 1.0734 0.025 Uiso 1 1 calc R U . . .
C13 C -0.4173(4) -0.0618(2) 1.24140(15) 0.0210(5) Uani 1 1 d . . . . .
C14 C 1.3721(4) 0.5310(2) 0.64554(17) 0.0362(6) Uani 1 1 d . . . . .
H14A H 1.4021 0.4306 0.6764 0.054 Uiso 1 1 calc R U . . .
H14B H 1.4998 0.5776 0.6544 0.054 Uiso 1 1 calc R U . . .
H14C H 1.3740 0.5257 0.5777 0.054 Uiso 1 1 calc R U . . .
C15 C 1.0682(4) 0.7800(2) 0.66670(15) 0.0250(5) Uani 1 1 d . . . . .
H15A H 1.2181 0.8160 0.6588 0.030 Uiso 1 1 calc R U . . .
H15B H 0.9565 0.8267 0.7219 0.030 Uiso 1 1 calc R U . . .
C16 C 0.9479(4) 0.8314(2) 0.57995(16) 0.0268(5) Uani 1 1 d . . . . .
H16 H 0.9055 0.9423 0.5725 0.032 Uiso 1 1 calc R U . . .
C17 C 0.9540(4) 0.7585(3) 0.43315(16) 0.0362(6) Uani 1 1 d . . . . .
H17C H 0.9872 0.6543 0.4165 0.043 Uiso 0.582(9) 1 calc R U P A 2
H17D H 0.9754 0.8227 0.3745 0.043 Uiso 0.582(9) 1 calc R U P A 2
H17A H 1.0441 0.6851 0.3864 0.043 Uiso 0.418(9) 1 calc R U P A 1
H17B H 0.8927 0.8551 0.3989 0.043 Uiso 0.418(9) 1 calc R U P A 1
C18B C 0.6929(8) 0.8112(9) 0.4910(3) 0.0369(17) Uani 0.582(9) 1 d . . P A 2
H18A H 0.6225 0.9185 0.4773 0.044 Uiso 0.582(9) 1 calc R U P A 2
H18B H 0.5816 0.7546 0.4769 0.044 Uiso 0.582(9) 1 calc R U P A 2
C18A C 0.7544(12) 0.7086(10) 0.4915(4) 0.0238(19) Uani 0.418(9) 1 d . . P A 1
H18C H 0.7938 0.5989 0.5011 0.029 Uiso 0.418(9) 1 calc R U P A 1
H18D H 0.6018 0.7443 0.4637 0.029 Uiso 0.418(9) 1 calc R U P A 1

loop_
_atom_site_aniso_label
_atom_site_aniso_U_11
_atom_site_aniso_U_22
_atom_site_aniso_U_33
_atom_site_aniso_U_23
_atom_site_aniso_U_13
_atom_site_aniso_U_12
O1 0.0214(9) 0.0494(9) 0.0207(9) 0.0026(7) -0.0049(7) -0.0166(7)
N2 0.0224(10) 0.0247(10) 0.0210(10) 0.0003(8) 0.0021(8) -0.0088(8)
O2 0.0233(9) 0.0476(9) 0.0296(10) 0.0066(8) -0.0035(7) -0.0196(7)
N1 0.0269(11) 0.0346(10) 0.0288(11) 0.0033(9) -0.0054(9) -0.0100(9)
C1 0.0239(12) 0.0207(11) 0.0209(12) -0.0016(9) -0.0030(10) -0.0031(9)
C2 0.0292(14) 0.0182(11) 0.0274(13) 0.0008(9) 0.0034(11) -0.0030(10)
C3 0.0249(13) 0.0170(11) 0.0249(13) -0.0031(9) 0.0014(10) 0.0012(9)
C4 0.0248(13) 0.0161(11) 0.0266(13) 0.0004(9) -0.0008(10) -0.0002(9)
C5 0.0194(12) 0.0152(10) 0.0231(12) -0.0024(9) -0.0020(10) 0.0011(9)
C6 0.0188(12) 0.0179(10) 0.0210(12) -0.0032(9) -0.0048(9) -0.0008(9)
C7 0.0164(11) 0.0217(11) 0.0168(11) -0.0034(8) -0.0045(9) -0.0050(9)
C8 0.0131(11) 0.0207(11) 0.0217(12) -0.0051(9) -0.0024(9) 0.0002(8)
C9 0.0208(12) 0.0160(10) 0.0206(12) -0.0026(9) -0.0069(9) -0.0026(9)
C10 0.0166(11) 0.0200(11) 0.0202(12) -0.0028(9) -0.0071(9) -0.0063(9)
C11 0.0135(11) 0.0239(11) 0.0261(13) -0.0020(9) -0.0045(10) -0.0019(9)
C12 0.0208(12) 0.0171(10) 0.0249(12) 0.0007(9) -0.0080(10) -0.0026(9)
C13 0.0177(12) 0.0221(11) 0.0237(12) -0.0006(9) -0.0069(10) -0.0037(9)
C14 0.0252(14) 0.0392(14) 0.0379(15) 0.0048(11) 0.0040(11) -0.0063(11)
C15 0.0265(13) 0.0256(11) 0.0254(13) -0.0036(9) 0.0005(10) -0.0130(9)
C16 0.0211(12) 0.0291(12) 0.0312(14) 0.0015(10) 0.0014(10) -0.0130(10)
C17 0.0285(15) 0.0582(16) 0.0308(15) -0.0006(12) -0.0115(12) -0.0229(12)
C18B 0.029(3) 0.051(4) 0.036(3) 0.008(3) -0.013(2) -0.017(3)
C18A 0.028(3) 0.025(4) 0.022(3) -0.003(3) -0.005(3) -0.012(3)

loop_
_atom_type_symbol
_atom_type_description
_atom_type_scat_dispersion_real
_atom_type_scat_dispersion_imag
_atom_type_scat_source
C C 0.0033 0.0016 'International Tables Vol C Tables 4.2.6.8 and 6.1.1.4'
H H 0.0000 0.0000 'International Tables Vol C Tables 4.2.6.8 and 6.1.1.4'
O O 0.0106 0.0060 'International Tables Vol C Tables 4.2.6.8 and 6.1.1.4'
N N 0.0061 0.0033 'International Tables Vol C Tables 4.2.6.8 and 6.1.1.4'

loop_
_geom_angle_atom_site_label_1
_geom_angle_atom_site_label_2
_geom_angle_atom_site_label_3
_geom_angle
C16 O1 C17 105.56(17)
C1 N2 C15 119.86(19)
C1 N2 C14 120.55(18)
C15 N2 C14 119.58(17)
C18B O2 C16 100.9(2)
C16 O2 C18A 107.5(2)
C2 C1 N2 178.6(2)
C1 C2 C3 176.2(2)
C4 C3 C2 179.2(3)
C3 C4 C5 178.2(2)
C6 C5 C4 177.7(2)
C5 C6 C7 178.1(2)
C12 C7 C8 119.28(18)
C12 C7 C6 120.44(17)
C8 C7 C6 120.28(19)
C9 C8 C7 120.28(19)
C9 C8 H8 119.9
C7 C8 H8 119.9
C8 C9 C10 120.01(18)
C8 C9 H9 120.0
C10 C9 H9 120.0
C9 C10 C11 120.17(18)
C9 C10 C13 119.66(17)
C11 C10 C13 120.17(19)
C12 C11 C10 119.65(19)
C12 C11 H11 120.2
C10 C11 H11 120.2
C11 C12 C7 120.62(18)
C11 C12 H12 119.7
C7 C12 H12 119.7
N1 C13 C10 179.7(3)
N2 C14 H14A 109.5
N2 C14 H14B 109.5
H14A C14 H14B 109.5
N2 C14 H14C 109.5
H14A C14 H14C 109.5
H14B C14 H14C 109.5
N2 C15 C16 115.08(17)
N2 C15 H15A 108.5
C16 C15 H15A 108.5
N2 C15 H15B 108.5
C16 C15 H15B 108.5
H15A C15 H15B 107.5
O2 C16 O1 106.53(17)
O2 C16 C15 112.13(16)
O1 C16 C15 109.98(18)
O2 C16 H16 109.4
O1 C16 H16 109.4
C15 C16 H16 109.4
O1 C17 C18A 105.1(3)
O1 C17 C18B 102.4(2)
O1 C17 H17C 111.3
C18B C17 H17C 111.3
O1 C17 H17D 111.3
C18B C17 H17D 111.3
H17C C17 H17D 109.2
O1 C17 H17A 110.7
C18A C17 H17A 110.7
O1 C17 H17B 110.7
C18A C17 H17B 110.7
H17A C17 H17B 108.8
O2 C18B C17 103.0(3)
O2 C18B H18A 111.2
C17 C18B H18A 111.2
O2 C18B H18B 111.2
C17 C18B H18B 111.2
H18A C18B H18B 109.1
C17 C18A O2 101.6(3)
C17 C18A H18C 111.5
O2 C18A H18C 111.5
C17 C18A H18D 111.5
O2 C18A H18D 111.5
H18C C18A H18D 109.3

loop_
_geom_bond_atom_site_label_1
_geom_bond_atom_site_label_2
_geom_bond_distance
O1 C16 1.422(3)
O1 C17 1.442(2)
N2 C1 1.319(2)
N2 C15 1.459(2)
N2 C14 1.462(3)
O2 C18B 1.394(4)
O2 C16 1.413(2)
O2 C18A 1.541(6)
N1 C13 1.145(2)
C1 C2 1.204(3)
C2 C3 1.364(3)
C3 C4 1.212(3)
C4 C5 1.371(3)
C5 C6 1.204(3)
C6 C7 1.432(3)
C7 C12 1.398(3)
C7 C8 1.401(2)
C8 C9 1.379(3)
C8 H8 0.9500
C9 C10 1.395(3)
C9 H9 0.9500
C10 C11 1.396(2)
C10 C13 1.445(3)
C11 C12 1.381(3)
C11 H11 0.9500
C12 H12 0.9500
C14 H14A 0.9800
C14 H14B 0.9800
C14 H14C 0.9800
C15 C16 1.505(3)
C15 H15A 0.9900
C15 H15B 0.9900
C16 H16 1.0000
C17 C18A 1.448(6)
C17 C18B 1.562(6)
C17 H17C 0.9900
C17 H17D 0.9900
C17 H17A 0.9900
C17 H17B 0.9900
C18B H18A 0.9900
C18B H18B 0.9900
C18A H18C 0.9900
C18A H18D 0.9900

loop_
_geom_torsion_atom_site_label_1
_geom_torsion_atom_site_label_2
_geom_torsion_atom_site_label_3
_geom_torsion_atom_site_label_4
_geom_torsion
C12 C7 C8 C9 0.1(3)
C6 C7 C8 C9 -179.40(18)
C7 C8 C9 C10 0.4(3)
C8 C9 C10 C11 -0.7(3)
C8 C9 C10 C13 -179.97(18)
C9 C10 C11 C12 0.5(3)
C13 C10 C11 C12 179.80(18)
C10 C11 C12 C7 0.0(3)
C8 C7 C12 C11 -0.3(3)
C6 C7 C12 C11 179.23(18)
C1 N2 C15 C16 -91.0(2)
C14 N2 C15 C16 88.4(2)
C18B O2 C16 O1 -46.2(4)
C18A O2 C16 O1 -9.1(4)
C18B O2 C16 C15 -166.6(4)
C18A O2 C16 C15 -129.5(4)
C17 O1 C16 O2 29.10(19)
C17 O1 C16 C15 150.85(15)
N2 C15 C16 O2 56.9(3)
N2 C15 C16 O1 -61.5(2)
C16 O1 C17 C18A -38.6(4)
C16 O1 C17 C18B -1.9(3)
C16 O2 C18B C17 42.8(4)
O1 C17 C18B O2 -25.8(5)
O1 C17 C18A O2 31.1(5)
C16 O2 C18A C17 -13.8(5)
